data_1503378
loop_
_publ_author_name
'Foucher, Vincent'
'Guizzardi, Benedetta'
'Groen, Marinus B.'
'Light, Mark'
'Linclau, Bruno'

_publ_section_title
;
 A novel, versatile D--&gt;BCD steroid construction strategy, illustrated
 by the enantioselective total synthesis of estrone.
;
_journal_issue 4
_journal_name_full 'Organic letters'
_journal_page_first 680
_journal_page_last 683
_journal_paper_doi 10.1021/ol902638w
_journal_volume 12
_journal_year 2010
_chemical_compound_source 'Vincent Voucher'
_chemical_formula_sum 'C25 H36 Br O5 P'
_chemical_formula_weight 527.42
_chemical_name_systematic
;
 ?
;
_space_group_IT_number 15
_symmetry_cell_setting monoclinic
_symmetry_space_group_name_Hall '-C 2yc'
_symmetry_space_group_name_H-M 'C 1 2/c 1'
_atom_sites_solution_hydrogens geom
_atom_sites_solution_primary direct
_atom_sites_solution_secondary difmap
_audit_creation_method SHELXL-97
_cell_angle_alpha 90.00
_cell_angle_beta 102.2390(10)
_cell_angle_gamma 90.00
_cell_formula_units_Z 8
_cell_length_a 35.9751(6)
_cell_length_b 11.4216(2)
_cell_length_c 13.0400(2)
_cell_measurement_reflns_used 71595
_cell_measurement_temperature 120(2)
_cell_measurement_theta_max 27.48
_cell_measurement_theta_min 2.91
_cell_volume 5236.27(15)
_computing_cell_refinement 'DENZO (Otwinowski & Minor, 1997) & COLLECT (Hooft, R.W.W., 1998)'
_computing_data_collection 'COLLECT (Hooft, R.W.W., 1998)'
_computing_data_reduction 'DENZO (Otwinowski & Minor, 1997) & COLLECT (Hooft, R.W.W., 1998)'
_computing_molecular_graphics 'CAMERON (Watkin, et al., 1993)'
_computing_publication_material 'WINGX (Farrugia, 1998)'
_computing_structure_refinement 'SHELXL-97 (Sheldrick, 2008)'
_computing_structure_solution 'SHELXS-97 (Sheldrick, 1997)'
_diffrn_ambient_temperature 120(2)
_diffrn_detector_area_resol_mean 9.091
_diffrn_measured_fraction_theta_full 0.995
_diffrn_measured_fraction_theta_max 0.995
_diffrn_measurement_device_type 'Bruker-Nonius CCD camera on \k-goniostat'
_diffrn_measurement_method '\f & \w scans to fill the asymmetric unit'
_diffrn_radiation_monochromator '10cm confocal mirrors'
_diffrn_radiation_source 'Bruker Nonius FR591 Rotating Anode'
_diffrn_radiation_type MoK\a
_diffrn_radiation_wavelength 0.71073
_diffrn_reflns_av_R_equivalents 0.0000
_diffrn_reflns_av_sigmaI/netI 0.0293
_diffrn_reflns_limit_h_max 41
_diffrn_reflns_limit_h_min -42
_diffrn_reflns_limit_k_max 13
_diffrn_reflns_limit_k_min 0
_diffrn_reflns_limit_l_max 15
_diffrn_reflns_limit_l_min 0
_diffrn_reflns_number 6233
_diffrn_reflns_theta_full 25.03
_diffrn_reflns_theta_max 25.03
_diffrn_reflns_theta_min 3.15
_diffrn_standards_number 0
_exptl_absorpt_coefficient_mu 1.663
_exptl_absorpt_correction_T_max 0.9215
_exptl_absorpt_correction_T_min 0.7221
_exptl_absorpt_correction_type multi-scan
_exptl_absorpt_process_details
;
SADABS V2.10 (Sheldrick, G.M., 2003)
;
_exptl_crystal_colour Colourless
_exptl_crystal_density_diffrn 1.338
_exptl_crystal_density_method 'not measured'
_exptl_crystal_description Fragment
_exptl_crystal_F_000 2208
_exptl_crystal_size_max 0.2
_exptl_crystal_size_mid 0.14
_exptl_crystal_size_min 0.05
_refine_diff_density_max 1.161
_refine_diff_density_min -1.122
_refine_diff_density_rms 0.188
_refine_ls_extinction_method none
_refine_ls_goodness_of_fit_ref 3.145
_refine_ls_hydrogen_treatment constr
_refine_ls_matrix_type full
_refine_ls_number_parameters 294
_refine_ls_number_reflns 6233
_refine_ls_number_restraints 0
_refine_ls_restrained_S_all 3.145
_refine_ls_R_factor_all 0.1068
_refine_ls_R_factor_gt 0.0875
_refine_ls_shift/su_max 0.001
_refine_ls_shift/su_mean 0.000
_refine_ls_structure_factor_coef Fsqd
_refine_ls_weighting_details 'calc w=1/[\s^2^(Fo^2^)+(0.0196P)^2^+1.1238P] where P=(Fo^2^+2Fc^2^)/3'
_refine_ls_weighting_scheme calc
_refine_ls_wR_factor_gt 0.1519
_refine_ls_wR_factor_ref 0.1587
_reflns_number_gt 5409
_reflns_number_total 6233
_reflns_threshold_expression >2\s(I)
_cod_data_source_file ol902638w_si_003.cif
_cod_data_source_block 2008sot1297
_cod_depositor_comments
;
The following automatic conversions were performed:

'_symmetry_cell_setting' value 'Monoclinic' changed to 'monoclinic'
according to /home/saulius/struct/CIF-dictionaries/cif_core.dic
dictionary named 'cif_core.dic' version 2.4.2 from 2011-04-26.

Automatic conversion script
Id: cif_fix_values 1715 2011-07-08 13:25:40Z adriana 
;
_cod_original_sg_symbol_H-M C2/c
_cod_database_code 1503378

loop_
_symmetry_equiv_pos_as_xyz
'x, y, z'
'-x, y, -z+1/2'
'x+1/2, y+1/2, z'
'-x+1/2, y+1/2, -z+1/2'
'-x, -y, -z'
'x, -y, z-1/2'
'-x+1/2, -y+1/2, -z'
'x+1/2, -y+1/2, z-1/2'

loop_
_atom_site_label
_atom_site_type_symbol
_atom_site_fract_x
_atom_site_fract_y
_atom_site_fract_z
_atom_site_U_iso_or_equiv
_atom_site_adp_type
_atom_site_occupancy
_atom_site_symmetry_multiplicity
_atom_site_calc_flag
_atom_site_refinement_flags
Br1 Br 0.026242(16) 0.67281(5) 0.47921(4) 0.03830(19) Uani 1 1 d .
P1 P -0.17430(3) 0.89962(11) 0.44966(10) 0.0290(3) Uani 1 1 d .
O1 O 0.05795(10) 1.1108(3) 0.7405(3) 0.0341(9) Uani 1 1 d .
O2 O -0.13846(9) 0.3664(3) 0.7649(3) 0.0346(9) Uani 1 1 d .
O3 O -0.17705(10) 0.9647(3) 0.3527(3) 0.0462(10) Uani 1 1 d .
O4 O -0.21039(10) 0.8225(3) 0.4539(3) 0.0428(10) Uani 1 1 d .
O5 O -0.17046(11) 0.9733(3) 0.5530(3) 0.0457(10) Uani 1 1 d .
C1 C 0.09532(15) 1.1309(5) 0.8021(4) 0.0424(14) Uani 1 1 d .
H1A H 0.1040 1.0613 0.8443 0.064 Uiso 1 1 calc R
H1B H 0.0948 1.1981 0.8485 0.064 Uiso 1 1 calc R
H1C H 0.1128 1.1472 0.7556 0.064 Uiso 1 1 calc R
C2 C 0.05342(13) 1.0124(4) 0.6796(3) 0.0257(11) Uani 1 1 d .
C3 C 0.08259(13) 0.9461(4) 0.6554(4) 0.0266(11) Uani 1 1 d .
H3 H 0.1084 0.9684 0.6805 0.032 Uiso 1 1 calc R
C4 C 0.07365(13) 0.8472(4) 0.5943(3) 0.0262(11) Uani 1 1 d .
H4 H 0.0934 0.8019 0.5761 0.031 Uiso 1 1 calc R
C5 C 0.03641(13) 0.8139(4) 0.5597(3) 0.0242(11) Uani 1 1 d .
C6 C 0.00615(12) 0.8792(4) 0.5819(3) 0.0192(10) Uani 1 1 d .
C7 C 0.01596(12) 0.9793(4) 0.6409(3) 0.0210(10) Uani 1 1 d .
H7 H -0.0038 1.0275 0.6557 0.025 Uiso 1 1 calc R
C8 C -0.03437(12) 0.8408(4) 0.5517(3) 0.0210(10) Uani 1 1 d .
H8A H -0.0389 0.8020 0.4822 0.025 Uiso 1 1 calc R
H8B H -0.0513 0.9100 0.5461 0.025 Uiso 1 1 calc R
C9 C -0.04381(12) 0.7558(4) 0.6332(3) 0.0195(10) Uani 1 1 d .
H9A H -0.0431 0.7993 0.6993 0.023 Uiso 1 1 calc R
H9B H -0.0238 0.6950 0.6478 0.023 Uiso 1 1 calc R
C10 C -0.08257(12) 0.6952(4) 0.6008(3) 0.0179(10) Uani 1 1 d .
H10 H -0.0824 0.6465 0.5372 0.021 Uiso 1 1 calc R
C11 C -0.09001(12) 0.6138(4) 0.6890(3) 0.0187(9) Uani 1 1 d .
H11 H -0.0932 0.6650 0.7487 0.022 Uiso 1 1 calc R
C12 C -0.05687(12) 0.5288(4) 0.7316(3) 0.0239(10) Uani 1 1 d .
H12A H -0.0479 0.4903 0.6734 0.029 Uiso 1 1 calc R
H12B H -0.0353 0.5708 0.7763 0.029 Uiso 1 1 calc R
C13 C -0.07392(14) 0.4396(4) 0.7955(4) 0.0303(12) Uani 1 1 d .
H13A H -0.0621 0.3617 0.7930 0.036 Uiso 1 1 calc R
H13B H -0.0703 0.4646 0.8697 0.036 Uiso 1 1 calc R
C14 C -0.11569(14) 0.4362(4) 0.7438(4) 0.0256(11) Uani 1 1 d .
C15 C -0.12553(12) 0.5334(4) 0.6626(3) 0.0211(10) Uani 1 1 d .
C16 C -0.13012(13) 0.4745(4) 0.5543(3) 0.0275(11) Uani 1 1 d .
H16A H -0.1063 0.4357 0.5493 0.041 Uiso 1 1 calc R
H16B H -0.1364 0.5340 0.4992 0.041 Uiso 1 1 calc R
H16C H -0.1506 0.4165 0.5456 0.041 Uiso 1 1 calc R
C17 C -0.16357(12) 0.5905(4) 0.6707(3) 0.0217(10) Uani 1 1 d .
H17A H -0.1702 0.6501 0.6147 0.026 Uiso 1 1 calc R
H17B H -0.1837 0.5298 0.6575 0.026 Uiso 1 1 calc R
C18 C -0.16367(13) 0.6476(5) 0.7743(4) 0.0313(12) Uani 1 1 d .
H18 H -0.1586 0.5994 0.8350 0.038 Uiso 1 1 calc R
C19 C -0.17018(14) 0.7588(5) 0.7871(5) 0.0419(14) Uani 1 1 d .
H19A H -0.1753 0.8097 0.7282 0.050 Uiso 1 1 calc R
H19B H -0.1698 0.7886 0.8554 0.050 Uiso 1 1 calc R
C20 C -0.11378(12) 0.7844(4) 0.5734(3) 0.0185(10) Uani 1 1 d .
H20 H -0.1187 0.8317 0.6290 0.022 Uiso 1 1 calc R
C21 C -0.13508(12) 0.8031(4) 0.4789(3) 0.0208(10) Uani 1 1 d .
H21 H -0.1288 0.7611 0.4220 0.025 Uiso 1 1 calc R
C22 C -0.23719(16) 0.7844(5) 0.3624(5) 0.0502(16) Uani 1 1 d .
H22A H -0.2390 0.8444 0.3068 0.060 Uiso 1 1 calc R
H22B H -0.2626 0.7768 0.3797 0.060 Uiso 1 1 calc R
C23 C -0.22637(19) 0.6709(6) 0.3222(6) 0.073(2) Uani 1 1 d .
H23A H -0.2026 0.6802 0.2977 0.109 Uiso 1 1 calc R
H23B H -0.2465 0.6449 0.2638 0.109 Uiso 1 1 calc R
H23C H -0.2228 0.6124 0.3785 0.109 Uiso 1 1 calc R
C24 C -0.2012(2) 1.0394(6) 0.5801(7) 0.079(2) Uani 1 1 d .
H24A H -0.2255 1.0091 0.5383 0.095 Uiso 1 1 calc R
H24B H -0.2012 1.0250 0.6549 0.095 Uiso 1 1 calc R
C25 C -0.2001(3) 1.1576(7) 0.5648(8) 0.112(4) Uani 1 1 d .
H25A H -0.1754 1.1884 0.6014 0.168 Uiso 1 1 calc R
H25B H -0.2205 1.1952 0.5924 0.168 Uiso 1 1 calc R
H25C H -0.2037 1.1741 0.4896 0.168 Uiso 1 1 calc R

loop_
_atom_site_aniso_label
_atom_site_aniso_U_11
_atom_site_aniso_U_22
_atom_site_aniso_U_33
_atom_site_aniso_U_23
_atom_site_aniso_U_13
_atom_site_aniso_U_12
Br1 0.0364(3) 0.0419(3) 0.0364(3) -0.0124(3) 0.0072(2) 0.0077(3)
P1 0.0188(6) 0.0285(7) 0.0386(8) 0.0096(6) 0.0031(6) 0.0010(5)
O1 0.038(2) 0.0244(19) 0.036(2) 0.0022(16) -0.0019(17) -0.0060(16)
O2 0.031(2) 0.029(2) 0.046(2) 0.0115(17) 0.0132(17) 0.0003(16)
O3 0.034(2) 0.048(2) 0.056(2) 0.027(2) 0.0061(18) 0.0058(18)
O4 0.0226(19) 0.051(2) 0.052(2) 0.0092(19) 0.0021(17) -0.0043(17)
O5 0.044(2) 0.039(2) 0.056(2) -0.009(2) 0.0134(19) 0.0126(19)
C1 0.041(3) 0.037(3) 0.042(3) 0.002(3) -0.006(3) -0.011(3)
C2 0.030(3) 0.023(3) 0.023(2) 0.009(2) 0.005(2) -0.001(2)
C3 0.019(2) 0.033(3) 0.027(3) 0.015(2) 0.002(2) -0.004(2)
C4 0.020(2) 0.038(3) 0.022(2) 0.013(2) 0.009(2) 0.006(2)
C5 0.027(3) 0.030(3) 0.016(2) 0.004(2) 0.005(2) -0.002(2)
C6 0.022(2) 0.024(2) 0.012(2) 0.0097(19) 0.0051(18) 0.004(2)
C7 0.026(3) 0.020(2) 0.018(2) 0.009(2) 0.0059(19) 0.004(2)
C8 0.021(2) 0.024(3) 0.017(2) 0.0038(19) 0.0044(18) 0.000(2)
C9 0.021(2) 0.020(2) 0.018(2) 0.0028(19) 0.0041(19) 0.003(2)
C10 0.018(2) 0.020(2) 0.016(2) -0.0022(18) 0.0061(18) 0.0012(19)
C11 0.021(2) 0.019(2) 0.016(2) -0.0005(19) 0.0046(19) 0.0017(19)
C12 0.022(2) 0.024(3) 0.026(2) 0.002(2) 0.005(2) 0.001(2)
C13 0.033(3) 0.024(3) 0.032(3) 0.005(2) 0.003(2) 0.003(2)
C14 0.031(3) 0.020(3) 0.028(3) 0.001(2) 0.012(2) 0.001(2)
C15 0.021(2) 0.020(2) 0.024(2) -0.002(2) 0.008(2) -0.001(2)
C16 0.029(3) 0.025(3) 0.027(3) -0.007(2) 0.004(2) -0.005(2)
C17 0.017(2) 0.026(3) 0.023(2) 0.003(2) 0.0030(19) -0.003(2)
C18 0.023(3) 0.041(3) 0.030(3) 0.002(2) 0.008(2) 0.006(2)
C19 0.026(3) 0.051(4) 0.049(3) -0.020(3) 0.011(3) -0.003(3)
C20 0.021(2) 0.017(2) 0.019(2) 0.0000(19) 0.0079(19) -0.0025(19)
C21 0.018(2) 0.023(3) 0.022(2) 0.0014(19) 0.0061(19) -0.0013(19)
C22 0.031(3) 0.059(4) 0.056(4) 0.002(3) -0.001(3) -0.007(3)
C23 0.040(4) 0.091(6) 0.088(5) -0.022(5) 0.016(4) 0.007(4)
C24 0.060(5) 0.062(5) 0.121(7) -0.024(5) 0.034(5) 0.018(4)
C25 0.131(9) 0.077(6) 0.146(9) 0.011(6) 0.070(7) 0.052(6)

loop_
_atom_type_symbol
_atom_type_description
_atom_type_scat_dispersion_real
_atom_type_scat_dispersion_imag
_atom_type_scat_source
C C 0.0033 0.0016 'International Tables Vol C Tables 4.2.6.8 and 6.1.1.4'
H H 0.0000 0.0000 'International Tables Vol C Tables 4.2.6.8 and 6.1.1.4'
O O 0.0106 0.0060 'International Tables Vol C Tables 4.2.6.8 and 6.1.1.4'
P P 0.1023 0.0942 'International Tables Vol C Tables 4.2.6.8 and 6.1.1.4'
Br Br -0.2901 2.4595 'International Tables Vol C Tables 4.2.6.8 and 6.1.1.4'

loop_
_geom_angle_atom_site_label_1
_geom_angle_atom_site_label_2
_geom_angle_atom_site_label_3
_geom_angle
O3 P1 O5 116.8(2)
O3 P1 O4 114.3(2)
O5 P1 O4 101.1(2)
O3 P1 C21 114.2(2)
O5 P1 C21 103.2(2)
O4 P1 C21 105.6(2)
C2 O1 C1 116.1(4)
C22 O4 P1 123.6(4)
C24 O5 P1 123.9(4)
O1 C2 C3 125.4(4)
O1 C2 C7 115.0(4)
C3 C2 C7 119.6(4)
C4 C3 C2 118.9(4)
C5 C4 C3 120.5(4)
C4 C5 C6 122.1(4)
C4 C5 Br1 118.2(4)
C6 C5 Br1 119.7(3)
C7 C6 C5 116.0(4)
C7 C6 C8 120.7(4)
C5 C6 C8 123.2(4)
C6 C7 C2 122.8(4)
C6 C8 C9 110.6(3)
C8 C9 C10 114.7(3)
C20 C10 C9 110.5(4)
C20 C10 C11 110.3(3)
C9 C10 C11 110.9(3)
C10 C11 C12 113.8(4)
C10 C11 C15 117.1(3)
C12 C11 C15 104.1(3)
C13 C12 C11 104.3(4)
C14 C13 C12 104.5(4)
O2 C14 C13 124.7(4)
O2 C14 C15 124.5(4)
C13 C14 C15 110.7(4)
C14 C15 C17 109.9(4)
C14 C15 C16 106.4(4)
C17 C15 C16 108.9(4)
C14 C15 C11 102.6(3)
C17 C15 C11 115.9(4)
C16 C15 C11 112.6(4)
C18 C17 C15 114.7(4)
C19 C18 C17 124.9(5)
C21 C20 C10 125.9(4)
C20 C21 P1 125.4(4)
O4 C22 C23 112.3(5)
C25 C24 O5 115.8(7)

loop_
_geom_bond_atom_site_label_1
_geom_bond_atom_site_label_2
_geom_bond_distance
Br1 C5 1.916(5)
P1 O3 1.452(4)
P1 O5 1.570(4)
P1 O4 1.580(4)
P1 C21 1.767(4)
O1 C2 1.366(6)
O1 C1 1.431(6)
O2 C14 1.215(6)
O4 C22 1.433(6)
O5 C24 1.442(7)
C2 C3 1.383(7)
C2 C7 1.387(6)
C3 C4 1.380(7)
C4 C5 1.374(6)
C5 C6 1.399(6)
C6 C7 1.382(6)
C6 C8 1.493(6)
C8 C9 1.530(6)
C9 C10 1.534(6)
C10 C20 1.502(6)
C10 C11 1.545(6)
C11 C12 1.546(6)
C11 C15 1.552(6)
C12 C13 1.526(6)
C13 C14 1.512(7)
C14 C15 1.524(6)
C15 C17 1.539(6)
C15 C16 1.541(6)
C17 C18 1.501(6)
C18 C19 1.308(7)
C20 C21 1.324(6)
C22 C23 1.482(8)
C24 C25 1.366(10)
